data_7050734
loop_
_publ_author_name
'Wing-Wah Yam, Vivian'
'Chung-Chin Cheng, Eddie'
'Zhu, Nianyong'

_publ_section_title
;
 Synthesis, photophysics, and electrochemistry of hexanuclear silver(I)
 chalcogenolate complexes. X-Ray crystal structures of
 [Ag6(&#x00B5;-dppm)4(&#x00B5;3-SC6H4Me-p)4](PF6)2 and
 [Ag6(&#x00B5;-dppm)4(&#x00B5;3-SeC6H4Cl-p)4](PF6)2
;
_journal_issue 3
_journal_name_full 'New Journal of Chemistry'
_journal_page_first 279
_journal_paper_doi 10.1039/b108759m
_journal_volume 26
_journal_year 2002
_chemical_formula_moiety 'C140 H100 Ag6 P6 S4'
_chemical_formula_sum 'C128 H116 Ag6 F12 P10 S4'
_chemical_formula_weight 2967.37
_space_group_IT_number 82
_symmetry_cell_setting tetragonal
_symmetry_space_group_name_Hall 'I -4'
_symmetry_space_group_name_H-M 'I -4'
_atom_sites_solution_hydrogens geom
_atom_sites_solution_primary direct
_atom_sites_solution_secondary difmap
_audit_creation_method SHELXL-97
_cell_angle_alpha 90.00
_cell_angle_beta 90.00
_cell_angle_gamma 90.00
_cell_formula_units_Z 2
_cell_length_a 16.140(2)
_cell_length_b 16.140(2)
_cell_length_c 27.624(4)
_cell_measurement_reflns_used 0
_cell_measurement_temperature 301(2)
_cell_measurement_theta_max 0
_cell_measurement_theta_min 0
_cell_volume 7196.0(16)
_computing_molecular_graphics 'Ortep-3 for Windows (Farrugia, 1997)'
_computing_publication_material 'WinGX publication routines (Farrugia, 1999)'
_computing_structure_refinement 'SHELXL-97 (Sheldrick, 1997)'
_diffrn_ambient_temperature 301(2)
_diffrn_measured_fraction_theta_full 0.988
_diffrn_measured_fraction_theta_max 0.988
_diffrn_radiation_monochromator graphite
_diffrn_radiation_source 'fine-focus sealed tube'
_diffrn_radiation_type MoK\a
_diffrn_radiation_wavelength 0.71073
_diffrn_reflns_av_R_equivalents 0.0445
_diffrn_reflns_av_sigmaI/netI 0.0408
_diffrn_reflns_limit_h_max 19
_diffrn_reflns_limit_h_min -19
_diffrn_reflns_limit_k_max 19
_diffrn_reflns_limit_k_min -19
_diffrn_reflns_limit_l_max 33
_diffrn_reflns_limit_l_min -33
_diffrn_reflns_number 29063
_diffrn_reflns_theta_full 25.58
_diffrn_reflns_theta_max 25.58
_diffrn_reflns_theta_min 1.46
_exptl_absorpt_coefficient_mu 1.027
_exptl_absorpt_correction_T_max 0.8209
_exptl_absorpt_correction_T_min 0.5778
_exptl_crystal_colour colorless
_exptl_crystal_density_diffrn 1.370
_exptl_crystal_density_method 'not measured'
_exptl_crystal_description prism
_exptl_crystal_F_000 2976
_exptl_crystal_size_max 0.60
_exptl_crystal_size_mid 0.20
_exptl_crystal_size_min 0.20
_refine_diff_density_max 1.103
_refine_diff_density_min -1.190
_refine_diff_density_rms 0.318
_refine_ls_abs_structure_details 'Flack H D (1983), Acta Cryst. A39, 876-881'
_refine_ls_abs_structure_Flack 0.00(3)
_refine_ls_extinction_method none
_refine_ls_goodness_of_fit_ref 1.128
_refine_ls_hydrogen_treatment mixed
_refine_ls_matrix_type full
_refine_ls_number_parameters 366
_refine_ls_number_reflns 6660
_refine_ls_number_restraints 1
_refine_ls_restrained_S_all 1.129
_refine_ls_R_factor_all 0.0473
_refine_ls_R_factor_gt 0.0390
_refine_ls_shift/su_max 0.515
_refine_ls_shift/su_mean 0.043
_refine_ls_structure_factor_coef Fsqd
_refine_ls_weighting_details 'calc w=1/[\s^2^(Fo^2^)+(0.0810P)^2^+0.0421P] where P=(Fo^2^+2Fc^2^)/3'
_refine_ls_weighting_scheme calc
_refine_ls_wR_factor_gt 0.1093
_refine_ls_wR_factor_ref 0.1189
_reflns_number_gt 6118
_reflns_number_total 6660
_reflns_threshold_expression >2sigma(I)
_cod_data_source_file b108759m.txt
_cod_data_source_block mar57
_cod_original_cell_volume 7195.5(16)
_cod_database_code 7050734

loop_
_symmetry_equiv_pos_as_xyz
'x, y, z'
'-x, -y, z'
'y, -x, -z'
'-y, x, -z'
'x+1/2, y+1/2, z+1/2'
'-x+1/2, -y+1/2, z+1/2'
'y+1/2, -x+1/2, -z+1/2'
'-y+1/2, x+1/2, -z+1/2'

loop_
_atom_site_label
_atom_site_type_symbol
_atom_site_fract_x
_atom_site_fract_y
_atom_site_fract_z
_atom_site_U_iso_or_equiv
_atom_site_adp_type
_atom_site_occupancy
_atom_site_symmetry_multiplicity
_atom_site_calc_flag
_atom_site_refinement_flags
_atom_site_disorder_assembly
_atom_site_disorder_group
Ag1 Ag 0.02393(2) 0.62848(2) 0.217666(13) 0.06414(13) Uani 1 1 d . . .
P1 P 0.00613(9) 0.74253(7) 0.16204(5) 0.0593(3) Uani 1 1 d . . .
S1 S -0.00687(7) 0.61709(8) 0.30576(4) 0.0590(3) Uani 1 1 d . . .
C19 C -0.1230(5) 0.8205(4) 0.1115(3) 0.0873(17) Uani 1 1 d . . .
H19 H -0.0832 0.8455 0.0921 0.105 Uiso 1 1 calc R . .
C14 C -0.1000(4) 0.7685(3) 0.1483(2) 0.0715(13) Uani 1 1 d . . .
C15 C -0.1615(5) 0.7273(5) 0.1735(4) 0.106(2) Uani 1 1 d . . .
H15 H -0.1469 0.6874 0.1963 0.127 Uiso 1 1 calc R . .
C8 C 0.0542(4) 0.8388(3) 0.1831(2) 0.0737(14) Uani 1 1 d . . .
C6 C -0.0088(5) 0.7697(4) 0.3488(3) 0.0880(17) Uani 1 1 d . . .
H6 H 0.0464 0.7600 0.3566 0.106 Uiso 1 1 calc R . .
C13 C 0.0818(6) 0.9010(4) 0.1537(3) 0.105(2) Uani 1 1 d . . .
H13 H 0.0780 0.8952 0.1202 0.126 Uiso 1 1 calc R . .
C4 C -0.1284(8) 0.8611(6) 0.3497(3) 0.121(3) Uani 1 1 d . . .
C5 C -0.0461(8) 0.8430(5) 0.3621(3) 0.119(3) Uani 1 1 d . . .
H5 H -0.0158 0.8815 0.3798 0.143 Uiso 1 1 calc R . .
C1 C -0.0540(4) 0.7102(3) 0.32376(19) 0.0685(13) Uani 1 1 d . . .
C18 C -0.2091(8) 0.8357(8) 0.1035(4) 0.148(5) Uani 1 1 d . . .
H18 H -0.2271 0.8705 0.0788 0.177 Uiso 1 1 calc R . .
C11 C 0.1191(9) 0.9814(6) 0.2221(5) 0.152(5) Uani 1 1 d . . .
H11 H 0.1405 1.0293 0.2360 0.182 Uiso 1 1 calc R . .
C12 C 0.1153(7) 0.9721(5) 0.1730(4) 0.120(3) Uani 1 1 d . . .
H12 H 0.1353 1.0136 0.1527 0.144 Uiso 1 1 calc R . .
C10 C 0.0921(13) 0.9217(7) 0.2483(5) 0.211(9) Uani 1 1 d . . .
H10 H 0.0933 0.9288 0.2817 0.254 Uiso 1 1 calc R . .
C9 C 0.0623(10) 0.8495(6) 0.2312(3) 0.150(5) Uani 1 1 d . . .
H9 H 0.0473 0.8074 0.2525 0.180 Uiso 1 1 calc R . .
C2 C -0.1376(5) 0.7290(4) 0.3124(3) 0.0856(17) Uani 1 1 d . . .
H2 H -0.1697 0.6907 0.2957 0.103 Uiso 1 1 calc R . .
C3 C -0.1715(7) 0.8030(6) 0.3261(3) 0.115(3) Uani 1 1 d . . .
H3 H -0.2267 0.8134 0.3186 0.138 Uiso 1 1 calc R . .
C16 C -0.2458(6) 0.7448(9) 0.1654(6) 0.147(4) Uani 1 1 d . . .
H16 H -0.2855 0.7171 0.1836 0.177 Uiso 1 1 calc R . .
C7 C -0.1702(11) 0.9444(7) 0.3616(6) 0.189(7) Uani 1 1 d . . .
H7A H -0.1311 0.9801 0.3774 0.284 Uiso 1 1 calc R . .
H7B H -0.2166 0.9349 0.3827 0.284 Uiso 1 1 calc R . .
H7C H -0.1891 0.9700 0.3323 0.284 Uiso 1 1 calc R . .
C17 C -0.2680(7) 0.7940(9) 0.1358(6) 0.149(4) Uani 1 1 d . . .
H17 H -0.3241 0.8063 0.1333 0.179 Uiso 1 1 calc R . .
Ag2 Ag 0.0000 0.5000 0.124439(17) 0.05977(14) Uani 1 2 d S . .
P2 P 0.01874(8) 0.62723(7) 0.07425(4) 0.0544(2) Uani 1 1 d . . .
C31 C 0.0833(5) 0.5836(4) -0.0166(2) 0.0799(15) Uani 1 1 d . . .
H31 H 0.0292 0.5845 -0.0282 0.096 Uiso 1 1 calc R . .
C32 C 0.0566(3) 0.7229(3) 0.1042(2) 0.0625(11) Uani 1 1 d . . .
H32A H 0.1159 0.7182 0.1094 0.075 Uiso 1 1 calc R . .
H32B H 0.0471 0.7697 0.0829 0.075 Uiso 1 1 calc R . .
C20 C -0.0672(4) 0.6616(3) 0.0371(2) 0.0664(12) Uani 1 1 d . . .
C27 C 0.1840(4) 0.6014(4) 0.0476(2) 0.0748(13) Uani 1 1 d . . .
H27 H 0.1964 0.6132 0.0797 0.090 Uiso 1 1 calc R . .
C25 C -0.1422(4) 0.6242(4) 0.0417(3) 0.0854(16) Uani 1 1 d . . .
H25 H -0.1484 0.5806 0.0634 0.103 Uiso 1 1 calc R . .
C26 C 0.1012(3) 0.6054(3) 0.03114(18) 0.0627(11) Uani 1 1 d . . .
C24 C -0.2087(5) 0.6498(6) 0.0148(5) 0.125(3) Uani 1 1 d . . .
H24 H -0.2603 0.6250 0.0187 0.150 Uiso 1 1 calc R . .
C21 C -0.0590(5) 0.7267(4) 0.0049(3) 0.0883(18) Uani 1 1 d . . .
H21 H -0.0080 0.7532 0.0024 0.106 Uiso 1 1 calc R . .
C22 C -0.1233(7) 0.7537(6) -0.0235(4) 0.117(3) Uani 1 1 d . . .
H22 H -0.1160 0.7974 -0.0450 0.141 Uiso 1 1 calc R . .
C23 C -0.1974(8) 0.7154(7) -0.0195(5) 0.138(4) Uani 1 1 d . . .
H23 H -0.2413 0.7318 -0.0392 0.165 Uiso 1 1 calc R . .
C30 C 0.1510(7) 0.5599(6) -0.0472(3) 0.111(3) Uani 1 1 d . . .
H30 H 0.1408 0.5449 -0.0792 0.134 Uiso 1 1 calc R . .
C28 C 0.2461(5) 0.5800(5) 0.0160(3) 0.093(2) Uani 1 1 d . . .
H28 H 0.3008 0.5799 0.0266 0.112 Uiso 1 1 calc R . .
C29 C 0.2290(6) 0.5591(5) -0.0302(3) 0.101(2) Uani 1 1 d . . .
H29 H 0.2720 0.5438 -0.0507 0.122 Uiso 1 1 calc R . .
P4 P 0.0000 1.0000 0.0000 0.0836(8) Uani 1 4 d S . .
P3 P 0.5000 0.5000 0.0000 0.0863(9) Uani 1 4 d SD . .
F1 F 0.5442(4) 0.4170(4) 0.0027(6) 0.240(6) Uani 1 1 d D . .
F2 F 0.5000 0.5000 0.0529(5) 0.322(12) Uani 1 2 d SD . .
F3 F -0.0325(7) 1.0823(6) 0.0193(7) 0.192(6) Uani 0.75 1 d P . .
F4 F 0.0592(13) 1.0240(10) 0.0397(7) 0.287(12) Uani 0.75 1 d P . .

loop_
_atom_site_aniso_label
_atom_site_aniso_U_11
_atom_site_aniso_U_22
_atom_site_aniso_U_33
_atom_site_aniso_U_23
_atom_site_aniso_U_13
_atom_site_aniso_U_12
Ag1 0.0739(2) 0.0576(2) 0.0609(2) 0.00590(16) 0.00553(17) -0.00218(17)
P1 0.0763(8) 0.0456(5) 0.0559(6) 0.0021(5) 0.0031(5) 0.0021(5)
S1 0.0617(6) 0.0579(6) 0.0576(6) 0.0042(5) 0.0061(5) 0.0026(5)
C19 0.105(5) 0.074(3) 0.083(4) 0.003(3) -0.004(3) 0.024(3)
C14 0.079(3) 0.062(3) 0.074(3) -0.008(2) -0.001(3) 0.014(2)
C15 0.092(5) 0.102(5) 0.125(7) 0.019(5) 0.024(5) 0.007(4)
C8 0.104(4) 0.050(3) 0.066(3) -0.001(2) -0.006(3) -0.002(3)
C6 0.109(5) 0.074(4) 0.081(4) -0.015(3) 0.006(3) -0.004(3)
C13 0.150(7) 0.066(4) 0.098(5) -0.001(3) 0.014(5) -0.027(4)
C4 0.171(9) 0.086(5) 0.105(6) -0.018(4) 0.040(6) 0.032(5)
C5 0.184(10) 0.081(4) 0.093(5) -0.021(4) 0.028(6) -0.006(5)
C1 0.085(3) 0.063(3) 0.058(3) -0.002(2) 0.010(2) 0.005(2)
C18 0.171(10) 0.136(8) 0.135(8) -0.037(7) -0.067(8) 0.091(8)
C11 0.213(13) 0.086(5) 0.157(10) -0.021(6) -0.043(9) -0.044(7)
C12 0.149(8) 0.068(4) 0.144(9) 0.012(4) 0.004(6) -0.032(4)
C10 0.41(3) 0.114(7) 0.110(7) 0.001(7) -0.069(13) -0.117(12)
C9 0.277(15) 0.098(6) 0.076(4) -0.015(4) -0.011(6) -0.061(8)
C2 0.094(4) 0.087(4) 0.077(4) -0.018(3) 0.002(3) 0.021(3)
C3 0.143(7) 0.104(6) 0.099(6) -0.014(4) 0.013(5) 0.054(5)
C16 0.087(6) 0.162(10) 0.193(12) 0.037(9) 0.004(7) 0.022(6)
C7 0.29(2) 0.097(7) 0.177(12) -0.038(8) 0.018(12) 0.068(10)
C17 0.091(6) 0.157(10) 0.200(13) 0.004(10) -0.006(7) 0.021(6)
Ag2 0.0729(3) 0.0532(3) 0.0532(2) 0.000 0.000 -0.0064(2)
P2 0.0660(7) 0.0465(6) 0.0507(5) 0.0040(4) 0.0024(5) 0.0011(5)
C31 0.098(4) 0.083(4) 0.059(3) -0.005(3) 0.002(3) 0.004(3)
C32 0.072(3) 0.050(2) 0.066(3) 0.006(2) 0.012(2) -0.0031(19)
C20 0.077(3) 0.053(3) 0.069(3) 0.000(2) 0.000(2) 0.005(2)
C27 0.070(3) 0.075(3) 0.080(3) 0.003(3) 0.009(3) 0.002(3)
C25 0.083(4) 0.071(3) 0.102(4) -0.006(3) -0.009(3) 0.010(3)
C26 0.083(3) 0.048(2) 0.058(2) 0.0046(19) 0.006(2) 0.003(2)
C24 0.075(4) 0.123(7) 0.178(10) -0.023(7) -0.033(5) 0.014(4)
C21 0.102(4) 0.081(4) 0.082(4) 0.018(3) -0.008(3) 0.012(3)
C22 0.131(7) 0.113(6) 0.108(6) 0.021(5) -0.032(5) 0.037(5)
C23 0.139(9) 0.126(7) 0.149(9) 0.000(7) -0.063(7) 0.038(7)
C30 0.159(9) 0.112(6) 0.063(4) -0.002(4) 0.029(4) 0.023(5)
C28 0.082(4) 0.090(4) 0.108(5) -0.013(4) 0.029(4) 0.002(3)
C29 0.103(5) 0.102(5) 0.099(5) 0.000(4) 0.039(5) 0.020(4)
P4 0.0887(13) 0.0887(13) 0.0735(18) 0.000 0.000 0.000
P3 0.0687(10) 0.0687(10) 0.121(3) 0.000 0.000 0.000
F1 0.091(3) 0.093(3) 0.54(2) 0.003(7) 0.029(7) 0.016(3)
F2 0.41(3) 0.44(4) 0.115(9) 0.000 0.000 0.02(3)
F3 0.150(7) 0.114(6) 0.313(17) -0.077(8) 0.036(10) -0.001(5)
F4 0.33(2) 0.192(13) 0.34(2) -0.097(15) -0.21(2) 0.009(13)

loop_
_atom_type_symbol
_atom_type_description
_atom_type_scat_dispersion_real
_atom_type_scat_dispersion_imag
_atom_type_scat_source
C C 0.0033 0.0016 'International Tables Vol C Tables 4.2.6.8 and 6.1.1.4'
H H 0.0000 0.0000 'International Tables Vol C Tables 4.2.6.8 and 6.1.1.4'
Ag Ag -0.8971 1.1015 'International Tables Vol C Tables 4.2.6.8 and 6.1.1.4'
P P 0.1023 0.0942 'International Tables Vol C Tables 4.2.6.8 and 6.1.1.4'
S S 0.1246 0.1234 'International Tables Vol C Tables 4.2.6.8 and 6.1.1.4'
F F 0.0171 0.0103 'International Tables Vol C Tables 4.2.6.8 and 6.1.1.4'

loop_
_geom_angle_atom_site_label_1
_geom_angle_atom_site_label_2
_geom_angle_atom_site_label_3
_geom_angle
_geom_angle_site_symmetry_1
_geom_angle_site_symmetry_3
_geom_angle_publ_flag
P1 Ag1 S1 130.86(5) . . ?
P1 Ag1 S1 119.62(4) . 7_455 ?
S1 Ag1 S1 107.95(4) . 7_455 ?
P1 Ag1 Ag2 88.21(3) . . ?
S1 Ag1 Ag2 133.38(3) . . ?
S1 Ag1 Ag2 52.70(3) 7_455 . ?
C14 P1 C32 106.3(3) . . ?
C14 P1 C8 105.8(3) . . ?
C32 P1 C8 103.7(3) . . ?
C14 P1 Ag1 115.1(2) . . ?
C32 P1 Ag1 111.83(17) . . ?
C8 P1 Ag1 113.22(19) . . ?
C1 S1 Ag1 107.45(18) . . ?
C1 S1 Ag1 104.0(2) . 8 ?
Ag1 S1 Ag1 87.09(4) . 8 ?
C1 S1 Ag2 114.48(18) . 7_455 ?
Ag1 S1 Ag2 137.78(5) . 7_455 ?
Ag1 S1 Ag2 78.51(3) 8 7_455 ?
C14 C19 C18 119.0(9) . . ?
C19 C14 C15 118.3(7) . . ?
C19 C14 P1 123.8(5) . . ?
C15 C14 P1 117.7(5) . . ?
C14 C15 C16 121.1(9) . . ?
C9 C8 C13 117.4(6) . . ?
C9 C8 P1 117.6(6) . . ?
C13 C8 P1 125.0(5) . . ?
C5 C6 C1 119.8(8) . . ?
C8 C13 C12 120.7(8) . . ?
C3 C4 C5 117.7(8) . . ?
C3 C4 C7 119.3(12) . . ?
C5 C4 C7 123.0(11) . . ?
C6 C5 C4 121.9(9) . . ?
C6 C1 C2 117.5(6) . . ?
C6 C1 S1 120.3(5) . . ?
C2 C1 S1 122.2(5) . . ?
C19 C18 C17 117.2(10) . . ?
C10 C11 C12 117.7(8) . . ?
C11 C12 C13 119.6(8) . . ?
C11 C10 C9 125.0(12) . . ?
C10 C9 C8 119.5(9) . . ?
C3 C2 C1 120.4(7) . . ?
C4 C3 C2 122.7(9) . . ?
C17 C16 C15 122.3(13) . . ?
C16 C17 C18 121.7(11) . . ?
P2 Ag2 P2 112.52(5) 2_565 . ?
P2 Ag2 S1 120.99(4) 2_565 7_455 ?
P2 Ag2 S1 106.13(4) . 7_455 ?
P2 Ag2 S1 106.13(4) 2_565 8 ?
P2 Ag2 S1 120.99(4) . 8 ?
S1 Ag2 S1 88.95(6) 7_455 8 ?
P2 Ag2 Ag1 162.98(3) 2_565 . ?
P2 Ag2 Ag1 84.44(3) . . ?
S1 Ag2 Ag1 48.79(3) 7_455 . ?
S1 Ag2 Ag1 63.56(3) 8 . ?
P2 Ag2 Ag1 84.44(3) 2_565 2_565 ?
P2 Ag2 Ag1 162.98(3) . 2_565 ?
S1 Ag2 Ag1 63.56(3) 7_455 2_565 ?
S1 Ag2 Ag1 48.79(3) 8 2_565 ?
Ag1 Ag2 Ag1 78.637(19) . 2_565 ?
C20 P2 C26 104.3(3) . . ?
C20 P2 C32 104.5(2) . . ?
C26 P2 C32 102.3(2) . . ?
C20 P2 Ag2 118.26(18) . . ?
C26 P2 Ag2 107.04(15) . . ?
C32 P2 Ag2 118.44(17) . . ?
C26 C31 C30 117.9(7) . . ?
P1 C32 P2 112.9(3) . . ?
C25 C20 C21 118.9(6) . . ?
C25 C20 P2 119.5(5) . . ?
C21 C20 P2 121.5(5) . . ?
C28 C27 C26 119.9(7) . . ?
C20 C25 C24 120.9(8) . . ?
C31 C26 C27 119.1(5) . . ?
C31 C26 P2 121.1(5) . . ?
C27 C26 P2 119.4(4) . . ?
C25 C24 C23 118.8(9) . . ?
C22 C21 C20 122.4(8) . . ?
C23 C22 C21 118.7(9) . . ?
C22 C23 C24 120.2(8) . . ?
C29 C30 C31 120.6(7) . . ?
C29 C28 C27 121.0(8) . . ?
C30 C29 C28 121.4(7) . . ?
F4 P4 F4 122.1(12) 4_665 . ?
F4 P4 F4 86(2) 4_665 3_465 ?
F4 P4 F4 122.1(12) . 3_465 ?
F4 P4 F4 122.1(12) 4_665 2_575 ?
F4 P4 F4 86(2) . 2_575 ?
F4 P4 F4 122.1(12) 3_465 2_575 ?
F4 P4 F3 74.9(9) 4_665 4_665 ?
F4 P4 F3 153.6(15) . 4_665 ?
F4 P4 F3 75.6(9) 3_465 4_665 ?
F4 P4 F3 67.3(9) 2_575 4_665 ?
F4 P4 F3 75.6(9) 4_665 3_465 ?
F4 P4 F3 67.3(9) . 3_465 ?
F4 P4 F3 74.9(9) 3_465 3_465 ?
F4 P4 F3 153.6(15) 2_575 3_465 ?
F3 P4 F3 139.1(15) 4_665 3_465 ?
F4 P4 F3 67.3(9) 4_665 . ?
F4 P4 F3 74.9(9) . . ?
F4 P4 F3 153.6(15) 3_465 . ?
F4 P4 F3 75.6(9) 2_575 . ?
F3 P4 F3 97.0(5) 4_665 . ?
F3 P4 F3 97.0(5) 3_465 . ?
F4 P4 F3 153.6(15) 4_665 2_575 ?
F4 P4 F3 75.6(9) . 2_575 ?
F4 P4 F3 67.3(9) 3_465 2_575 ?
F4 P4 F3 74.9(9) 2_575 2_575 ?
F3 P4 F3 97.0(5) 4_665 2_575 ?
F3 P4 F3 97.0(5) 3_465 2_575 ?
F3 P4 F3 139.1(15) . 2_575 ?
F2 P3 F2 180.0 . 3_565 ?
F2 P3 F1 87.2(6) . 2_665 ?
F2 P3 F1 92.8(6) 3_565 2_665 ?
F2 P3 F1 92.8(6) . 3_565 ?
F2 P3 F1 87.2(6) 3_565 3_565 ?
F1 P3 F1 90.13(6) 2_665 3_565 ?
F2 P3 F1 92.8(6) . 4_655 ?
F2 P3 F1 87.2(6) 3_565 4_655 ?
F1 P3 F1 90.13(6) 2_665 4_655 ?
F1 P3 F1 174.5(13) 3_565 4_655 ?
F2 P3 F1 87.2(6) . . ?
F2 P3 F1 92.8(6) 3_565 . ?
F1 P3 F1 174.5(13) 2_665 . ?
F1 P3 F1 90.13(6) 3_565 . ?
F1 P3 F1 90.13(6) 4_655 . ?
P4 F3 F4 55.9(6) . 4_665 ?
P4 F4 F3 56.9(6) . 3_465 ?

loop_
_geom_bond_atom_site_label_1
_geom_bond_atom_site_label_2
_geom_bond_distance
_geom_bond_site_symmetry_2
_geom_bond_publ_flag
Ag1 P1 2.4151(13) . ?
Ag1 S1 2.4906(13) . ?
Ag1 S1 2.5557(13) 7_455 ?
Ag1 Ag2 3.3288(6) . ?
P1 C14 1.803(6) . ?
P1 C32 1.820(5) . ?
P1 C8 1.831(6) . ?
S1 C1 1.757(5) . ?
S1 Ag1 2.5557(13) 8 ?
S1 Ag2 2.7021(13) 7_455 ?
C19 C14 1.369(9) . ?
C19 C18 1.429(14) . ?
C14 C15 1.383(10) . ?
C15 C16 1.408(13) . ?
C8 C9 1.348(10) . ?
C8 C13 1.366(9) . ?
C6 C5 1.377(11) . ?
C6 C1 1.390(9) . ?
C13 C12 1.377(11) . ?
C4 C3 1.337(15) . ?
C4 C5 1.403(16) . ?
C4 C7 1.539(12) . ?
C1 C2 1.418(10) . ?
C18 C17 1.47(2) . ?
C11 C10 1.283(17) . ?
C11 C12 1.366(16) . ?
C10 C9 1.346(12) . ?
C2 C3 1.366(10) . ?
C16 C17 1.194(17) . ?
Ag2 P2 2.4959(11) 2_565 ?
Ag2 P2 2.4959(11) . ?
Ag2 S1 2.7021(13) 7_455 ?
Ag2 S1 2.7021(13) 8 ?
Ag2 Ag1 3.3288(6) 2_565 ?
P2 C20 1.812(6) . ?
P2 C26 1.820(5) . ?
P2 C32 1.855(5) . ?
C31 C26 1.395(8) . ?
C31 C30 1.433(11) . ?
C20 C25 1.358(9) . ?
C20 C21 1.384(9) . ?
C27 C28 1.373(9) . ?
C27 C26 1.413(8) . ?
C25 C24 1.370(12) . ?
C24 C23 1.433(17) . ?
C21 C22 1.371(11) . ?
C22 C23 1.351(16) . ?
C30 C29 1.344(13) . ?
C28 C29 1.349(12) . ?
P4 F4 1.506(11) 4_665 ?
P4 F4 1.506(11) . ?
P4 F4 1.506(11) 3_465 ?
P4 F4 1.506(11) 2_575 ?
P4 F3 1.524(9) 4_665 ?
P4 F3 1.524(9) 3_465 ?
P4 F3 1.524(9) . ?
P4 F3 1.524(9) 2_575 ?
P3 F2 1.460(13) . ?
P3 F2 1.460(13) 3_565 ?
P3 F1 1.519(6) 2_665 ?
P3 F1 1.519(6) 3_565 ?
P3 F1 1.519(6) 4_655 ?
P3 F1 1.519(6) . ?
F3 F4 1.68(2) 4_665 ?
F4 F3 1.68(2) 3_465 ?
